data_7021443
loop_
_publ_author_name
'Elorriaga, David'
'Carrillo-Hermosilla, Fernando'
'Anti\~nolo, Antonio'
'Su\'arez, Francisco J'
'L\'opez-Solera, Isabel'
'Fern\'andez-Gal\'an, Rafael'
'Villase\~nor, Elena'

_publ_section_title
;
 Asymmetric niobium guanidinates as intermediates in the catalytic
 guanylation of amines.
;
_journal_issue 23
_journal_name_full 'Dalton transactions (Cambridge, England : 2003)'
_journal_page_first 8223
_journal_page_last 8230
_journal_paper_doi 10.1039/c3dt50477h
_journal_volume 42
_journal_year 2013
_chemical_formula_sum 'C20 H36 N6'
_chemical_formula_weight 360.55
_chemical_name_systematic
;
?
;
_space_group_IT_number 14
_symmetry_cell_setting monoclinic
_symmetry_space_group_name_Hall '-P 2ybc'
_symmetry_space_group_name_H-M 'P 1 21/c 1'
_atom_sites_solution_hydrogens geom
_atom_sites_solution_primary direct
_atom_sites_solution_secondary difmap
_audit_creation_method shelxl-97
_cell_angle_alpha 90.00
_cell_angle_beta 98.015(5)
_cell_angle_gamma 90.00
_cell_formula_units_Z 2
_cell_length_a 9.6476(7)
_cell_length_b 16.4666(12)
_cell_length_c 8.4418(6)
_cell_measurement_reflns_used 861
_cell_measurement_temperature 300(2)
_cell_measurement_theta_max 34.659
_cell_measurement_theta_min 4.928
_cell_volume 1327.99(17)
_computing_cell_refinement 'SAINT V7.68A (Bruker: Madison, 2009 ) in Apex2 suite'
_computing_data_collection 'Apex2, Bruker Instrument Service v2010, 1-2'
_computing_data_reduction 'SAINT and XPREP Version 2008/2 (Sheldrick, Bruker AXS Inc.)'
_computing_molecular_graphics 'Bruker SHELXTL and ORTEP III'
_computing_publication_material 'Bruker SHELXTL and WinGX'
_computing_structure_refinement 'XL Version 2008/4 (George M. Sheldrick, Acta Cryst. (2008). A64, 112-122)'
_computing_structure_solution 'XS Version 2008/1 (George M. Sheldrick, Acta Cryst. (2008). A64, 112-122)'
_diffrn_ambient_temperature 300(2)
_diffrn_measured_fraction_theta_full 0.996
_diffrn_measured_fraction_theta_max 0.996
_diffrn_measurement_device_type 'CCD area detector'
_diffrn_measurement_method 'omega and phi scan'
_diffrn_radiation_monochromator graphite
_diffrn_radiation_source 'fine-focus sealed tube'
_diffrn_radiation_type mok\a
_diffrn_radiation_wavelength 0.71073
_diffrn_reflns_av_R_equivalents 0.0651
_diffrn_reflns_av_sigmaI/netI 0.0630
_diffrn_reflns_limit_h_max 11
_diffrn_reflns_limit_h_min -11
_diffrn_reflns_limit_k_max 18
_diffrn_reflns_limit_k_min -19
_diffrn_reflns_limit_l_max 10
_diffrn_reflns_limit_l_min -10
_diffrn_reflns_number 11614
_diffrn_reflns_theta_full 25.09
_diffrn_reflns_theta_max 25.09
_diffrn_reflns_theta_min 2.47
_exptl_absorpt_coefficient_mu 0.056
_exptl_absorpt_correction_T_max 0.9896
_exptl_absorpt_correction_T_min 0.9046
_exptl_absorpt_correction_type multi-scan
_exptl_absorpt_process_details 'SADABS Version 2008/1 (Sheldrick, Bruker AXS Inc.)'
_exptl_crystal_colour Colourless
_exptl_crystal_density_diffrn 0.902
_exptl_crystal_density_method 'not measured'
_exptl_crystal_description Prismatic
_exptl_crystal_F_000 396
_exptl_crystal_size_max 0.17
_exptl_crystal_size_mid 0.14
_exptl_crystal_size_min 0.10
_platon_squeeze_details
;
;
_refine_diff_density_max 0.176
_refine_diff_density_min -0.213
_refine_diff_density_rms 0.057
_refine_ls_extinction_coef 0.054(9)
_refine_ls_extinction_method SHELXL
_refine_ls_goodness_of_fit_ref 0.921
_refine_ls_hydrogen_treatment mixed
_refine_ls_matrix_type full
_refine_ls_number_parameters 126
_refine_ls_number_reflns 2354
_refine_ls_number_restraints 1
_refine_ls_restrained_S_all 0.921
_refine_ls_R_factor_all 0.1171
_refine_ls_R_factor_gt 0.0678
_refine_ls_shift/su_max 0.000
_refine_ls_shift/su_mean 0.000
_refine_ls_structure_factor_coef Fsqd
_refine_ls_weighting_details 'calc w=1/[\s^2^(Fo^2^)+(0.1185P)^2^+0.0000P] where P=(Fo^2^+2Fc^2^)/3'
_refine_ls_weighting_scheme calc
_refine_ls_wR_factor_gt 0.1809
_refine_ls_wR_factor_ref 0.2029
_reflns_number_gt 1244
_reflns_number_total 2354
_reflns_threshold_expression >2sigma(i)
_cod_data_source_file c3dt50477h.txt
_cod_data_source_block 3dH2
_cod_depositor_comments
;
The following automatic conversions were performed:

'_symmetry_cell_setting' value 'Monoclinic' changed to 'monoclinic'
according to /home/saulius/struct/CIF-dictionaries/cif_core.dic
dictionary named 'cif_core.dic' version 2.4.2 from 2011-04-26.

Automatic conversion script
Id: cif_fix_values 1891 2012-01-12 08:04:46Z andrius 
;
_cod_original_sg_symbol_H-M P2(1)/c
_cod_database_code 7021443

loop_
_symmetry_equiv_pos_as_xyz
'x, y, z'
'-x, y+1/2, -z+1/2'
'-x, -y, -z'
'x, -y-1/2, z-1/2'

loop_
_atom_site_label
_atom_site_type_symbol
_atom_site_fract_x
_atom_site_fract_y
_atom_site_fract_z
_atom_site_U_iso_or_equiv
_atom_site_adp_type
_atom_site_occupancy
_atom_site_symmetry_multiplicity
_atom_site_calc_flag
_atom_site_refinement_flags
C1 C 0.4525(2) 0.29755(14) 0.1783(3) 0.0515(7) Uani 1 1 d .
C9 C 0.4761(3) 0.41658(14) 0.0276(2) 0.0514(7) Uani 1 1 d .
C3 C 0.1327(4) 0.2337(3) 0.1438(5) 0.1155(13) Uani 1 1 d .
H3C H 0.1392 0.2916 0.1543 0.173 Uiso 1 1 calc R
H3B H 0.1244 0.2100 0.2459 0.173 Uiso 1 1 calc R
H3A H 0.0519 0.2198 0.0689 0.173 Uiso 1 1 calc R
C2 C 0.2606(3) 0.20199(16) 0.0852(3) 0.0677(8) Uani 1 1 d .
H2A H 0.2651 0.2253 -0.0208 0.081 Uiso 1 1 calc R
C4 C 0.2571(4) 0.1106(2) 0.0690(5) 0.1164(13) Uani 1 1 d .
H4C H 0.3408 0.0923 0.0306 0.175 Uiso 1 1 calc R
H4A H 0.1769 0.0950 -0.0052 0.175 Uiso 1 1 calc R
H4B H 0.2512 0.0866 0.1715 0.175 Uiso 1 1 calc R
C6 C 0.6619(3) 0.36301(17) 0.3355(3) 0.0700(8) Uani 1 1 d .
H6A H 0.6555 0.4096 0.2627 0.084 Uiso 1 1 calc R
C7 C 0.7730(4) 0.3060(3) 0.2918(5) 0.1284(15) Uani 1 1 d .
H7B H 0.7485 0.2884 0.1831 0.193 Uiso 1 1 calc R
H7A H 0.7797 0.2597 0.3616 0.193 Uiso 1 1 calc R
H7C H 0.8615 0.3336 0.3029 0.193 Uiso 1 1 calc R
C8 C 0.6986(4) 0.3933(2) 0.5034(4) 0.1008(12) Uani 1 1 d .
H8A H 0.6275 0.4302 0.5279 0.151 Uiso 1 1 calc R
H8B H 0.7871 0.4209 0.5138 0.151 Uiso 1 1 calc R
H8C H 0.7047 0.3483 0.5762 0.151 Uiso 1 1 calc R
C10 C 0.5567(3) 0.44227(14) -0.0873(3) 0.0589(7) Uani 1 1 d .
H10 H 0.5956 0.4038 -0.1485 0.071 Uiso 1 1 calc R
C11 C 0.4200(3) 0.47644(15) 0.1125(3) 0.0591(7) Uani 1 1 d .
H11 H 0.3645 0.4617 0.1894 0.071 Uiso 1 1 calc R
H1 H 0.396(3) 0.2073(16) 0.276(3) 0.066(9) Uiso 1 1 d .
N3 N 0.4450(2) 0.33363(11) 0.0410(2) 0.0577(6) Uani 1 1 d .
N2 N 0.5262(2) 0.32357(14) 0.3207(2) 0.0644(7) Uani 1 1 d D
N1 N 0.3866(3) 0.22533(13) 0.1892(3) 0.0639(7) Uani 1 1 d .
H2 H 0.518(3) 0.2917(13) 0.401(2) 0.077 Uiso 1 1 d D

loop_
_atom_site_aniso_label
_atom_site_aniso_U_11
_atom_site_aniso_U_22
_atom_site_aniso_U_33
_atom_site_aniso_U_23
_atom_site_aniso_U_13
_atom_site_aniso_U_12
C1 0.0694(16) 0.0430(14) 0.0429(14) 0.0009(11) 0.0102(12) 0.0011(12)
C9 0.0755(16) 0.0432(15) 0.0354(12) 0.0002(10) 0.0072(11) -0.0044(12)
C3 0.089(2) 0.127(3) 0.124(3) -0.020(2) -0.008(2) 0.002(2)
C2 0.088(2) 0.0579(17) 0.0553(16) 0.0004(12) 0.0034(15) -0.0194(14)
C4 0.136(3) 0.068(2) 0.145(3) -0.022(2) 0.018(3) -0.027(2)
C6 0.080(2) 0.0690(18) 0.0583(17) 0.0078(13) 0.0010(14) -0.0120(15)
C7 0.086(2) 0.154(4) 0.145(4) -0.053(3) 0.019(2) -0.005(2)
C8 0.129(3) 0.087(2) 0.078(2) -0.0130(16) -0.013(2) -0.025(2)
C10 0.0877(18) 0.0449(16) 0.0473(14) -0.0029(11) 0.0206(14) -0.0004(12)
C11 0.0854(18) 0.0510(16) 0.0446(14) 0.0020(11) 0.0218(13) -0.0042(13)
N3 0.0900(16) 0.0414(12) 0.0422(12) 0.0006(9) 0.0107(10) -0.0060(10)
N2 0.0801(16) 0.0684(15) 0.0437(13) 0.0071(10) 0.0060(11) -0.0137(12)
N1 0.0869(17) 0.0508(15) 0.0533(15) 0.0112(11) 0.0076(13) -0.0091(12)

loop_
_atom_type_symbol
_atom_type_description
_atom_type_scat_dispersion_real
_atom_type_scat_dispersion_imag
_atom_type_scat_source
c c 0.0033 0.0016 'international tables vol c tables 4.2.6.8 and 6.1.1.4'
h h 0.0000 0.0000 'international tables vol c tables 4.2.6.8 and 6.1.1.4'
n n 0.0061 0.0033 'international tables vol c tables 4.2.6.8 and 6.1.1.4'
o o 0.0106 0.0060 'international tables vol c tables 4.2.6.8 and 6.1.1.4'

loop_
_geom_angle_atom_site_label_1
_geom_angle_atom_site_label_2
_geom_angle_atom_site_label_3
_geom_angle
_geom_angle_site_symmetry_1
_geom_angle_site_symmetry_3
N3 C1 N1 119.6(2) . .
N3 C1 N2 126.6(2) . .
N1 C1 N2 113.8(2) . .
C11 C9 C10 116.4(2) . .
C11 C9 N3 123.4(2) . .
C10 C9 N3 119.8(2) . .
C2 C3 H3C 109.5 . .
C2 C3 H3B 109.5 . .
H3C C3 H3B 109.5 . .
C2 C3 H3A 109.5 . .
H3C C3 H3A 109.5 . .
H3B C3 H3A 109.5 . .
N1 C2 C3 111.8(2) . .
N1 C2 C4 109.0(3) . .
C3 C2 C4 111.7(3) . .
N1 C2 H2A 108.1 . .
C3 C2 H2A 108.1 . .
C4 C2 H2A 108.1 . .
C2 C4 H4C 109.5 . .
C2 C4 H4A 109.5 . .
H4C C4 H4A 109.5 . .
C2 C4 H4B 109.5 . .
H4C C4 H4B 109.5 . .
H4A C4 H4B 109.5 . .
N2 C6 C8 108.8(2) . .
N2 C6 C7 111.3(3) . .
C8 C6 C7 110.9(3) . .
N2 C6 H6A 108.6 . .
C8 C6 H6A 108.6 . .
C7 C6 H6A 108.6 . .
C6 C7 H7B 109.5 . .
C6 C7 H7A 109.5 . .
H7B C7 H7A 109.5 . .
C6 C7 H7C 109.5 . .
H7B C7 H7C 109.5 . .
H7A C7 H7C 109.5 . .
C6 C8 H8A 109.5 . .
C6 C8 H8B 109.5 . .
H8A C8 H8B 109.5 . .
C6 C8 H8C 109.5 . .
H8A C8 H8C 109.5 . .
H8B C8 H8C 109.5 . .
C11 C10 C9 121.5(2) 3_665 .
C11 C10 H10 119.3 3_665 .
C9 C10 H10 119.3 . .
C9 C11 C10 122.1(2) . 3_665
C9 C11 H11 118.9 . .
C10 C11 H11 118.9 3_665 .
C1 N3 C9 122.08(19) . .
C1 N2 C6 124.4(2) . .
C1 N2 H2 113.7(18) . .
C6 N2 H2 112.2(18) . .
C1 N1 C2 123.6(2) . .
C1 N1 H1 113(2) . .
C2 N1 H1 117(2) . .

loop_
_geom_bond_atom_site_label_1
_geom_bond_atom_site_label_2
_geom_bond_distance
_geom_bond_site_symmetry_2
C1 N3 1.296(3) .
C1 N1 1.358(3) .
C1 N2 1.376(3) .
C9 C11 1.373(3) .
C9 C10 1.391(3) .
C9 N3 1.406(3) .
C3 C2 1.487(4) .
C3 H3C 0.9600 .
C3 H3B 0.9600 .
C3 H3A 0.9600 .
C2 N1 1.448(3) .
C2 C4 1.510(4) .
C2 H2A 0.9800 .
C4 H4C 0.9600 .
C4 H4A 0.9600 .
C4 H4B 0.9600 .
C6 N2 1.452(3) .
C6 C8 1.498(4) .
C6 C7 1.509(4) .
C6 H6A 0.9800 .
C7 H7B 0.9600 .
C7 H7A 0.9600 .
C7 H7C 0.9600 .
C8 H8A 0.9600 .
C8 H8B 0.9600 .
C8 H8C 0.9600 .
C10 C11 1.379(3) 3_665
C10 H10 0.9300 .
C11 C10 1.379(3) 3_665
C11 H11 0.9300 .
N2 H2 0.867(10) .
N1 H1 0.79(3) .

loop_
_platon_squeeze_void_nr
_platon_squeeze_void_average_x
_platon_squeeze_void_average_y
_platon_squeeze_void_average_z
_platon_squeeze_void_volume
_platon_squeeze_void_count_electrons
_platon_squeeze_void_content
1 0.000 0.500 -0.001 157 15 ' '
2 0.000 0.000 0.495 157 15 ' '
